data_7208730
loop_
_publ_author_name
'Kounavi, Konstantina A.'
'Moushi, Eleni E.'
'Manos, Manolis J.'
'Papatriantafyllopoulou, Constantina'
'Tasiopoulos, Anastasios J.'
'Nastopoulos, Vassilios'

_publ_section_title
;
 Supramolecular patterns of cationic and neutral Ni(ii) complexes from the
 interplay of hydrogen-bonding, stacking interactions and
 metal-coordination motifs
;
_journal_issue 20
_journal_name_full CrystEngComm
_journal_page_first 6492
_journal_paper_doi 10.1039/c2ce25704a
_journal_volume 14
_journal_year 2012
_chemical_formula_moiety 'C60 H48 N8 Ni, 2.8(C3 H6 O), 2(Cl O4)'
_chemical_formula_sum 'C68.4 H64.8 Cl2 N8 Ni O10.8'
_chemical_formula_weight 1301.29
_space_group_IT_number 7
_symmetry_cell_setting monoclinic
_symmetry_space_group_name_Hall 'P -2yc'
_symmetry_space_group_name_H-M 'P 1 c 1'
_atom_sites_solution_hydrogens geom
_atom_sites_solution_primary direct
_atom_sites_solution_secondary difmap
_audit_creation_method SHELXL-97
_cell_angle_alpha 90.00
_cell_angle_beta 114.105(7)
_cell_angle_gamma 90.00
_cell_formula_units_Z 2
_cell_length_a 13.1954(7)
_cell_length_b 23.8866(10)
_cell_length_c 11.2041(7)
_cell_measurement_reflns_used 10678
_cell_measurement_temperature 100(2)
_cell_measurement_theta_max 28.5792
_cell_measurement_theta_min 3.0607
_cell_volume 3223.5(3)
_computing_cell_refinement 'CrysAlis RED (Oxford Diffraction, 2009)'
_computing_data_collection 'CrysAlis CCD (Oxford Diffraction, 2009)'
_computing_data_reduction 'CrysAlis RED (Oxford Diffraction, 2009)'
_computing_molecular_graphics
;ORTEP-3 for Windows (Farrugia, 1997); PLATON (Spek, 1990);
MERCURY (Bruno et al. 2002)
;
_computing_publication_material 'WINGX (Farrugia, 1999)'
_computing_structure_refinement 'SHELXL-97 (Sheldrick, 1997)'
_computing_structure_solution 'SIR92 (Altomare et al., 1994)'
_diffrn_ambient_temperature 100(2)
_diffrn_detector_area_resol_mean 10.4223
_diffrn_measured_fraction_theta_full 0.991
_diffrn_measured_fraction_theta_max 0.991
_diffrn_measurement_device_type 'Oxford Diffraction SuperNova with Atlas detector'
_diffrn_measurement_method '\w scans'
_diffrn_radiation_monochromator mirror
_diffrn_radiation_source 'SuperNova (Mo) X-ray Source'
_diffrn_radiation_type MoK\a
_diffrn_radiation_wavelength 0.71073
_diffrn_reflns_av_R_equivalents 0.0000
_diffrn_reflns_av_sigmaI/netI 0.0663
_diffrn_reflns_limit_h_max 15
_diffrn_reflns_limit_h_min -15
_diffrn_reflns_limit_k_max 28
_diffrn_reflns_limit_k_min -28
_diffrn_reflns_limit_l_max 13
_diffrn_reflns_limit_l_min -13
_diffrn_reflns_number 25177
_diffrn_reflns_theta_full 24.97
_diffrn_reflns_theta_max 24.97
_diffrn_reflns_theta_min 3.07
_exptl_absorpt_coefficient_mu 0.450
_exptl_absorpt_correction_T_max 1.0000
_exptl_absorpt_correction_T_min 0.7107
_exptl_absorpt_correction_type multi-scan
_exptl_absorpt_process_details 'Empirical absorption correction (CrysAlis RED, Oxford Diffraction)'
_exptl_crystal_colour orange
_exptl_crystal_density_diffrn 1.341
_exptl_crystal_density_method 'not measured'
_exptl_crystal_description prism
_exptl_crystal_F_000 1359
_exptl_crystal_size_max 0.35
_exptl_crystal_size_mid 0.30
_exptl_crystal_size_min 0.25
_refine_diff_density_max 0.956
_refine_diff_density_min -0.879
_refine_diff_density_rms 0.116
_refine_ls_abs_structure_details 'Flack H D (1983), Acta Cryst. A39, 876-881'
_refine_ls_abs_structure_Flack -0.029(17)
_refine_ls_extinction_coef 0.0049(7)
_refine_ls_extinction_expression Fc^*^=kFc[1+0.001xFc^2^\l^3^/sin(2\q)]^-1/4^
_refine_ls_extinction_method SHELXL
_refine_ls_goodness_of_fit_ref 1.100
_refine_ls_hydrogen_treatment mixed
_refine_ls_matrix_type full
_refine_ls_number_parameters 829
_refine_ls_number_reflns 25177
_refine_ls_number_restraints 271
_refine_ls_restrained_S_all 1.126
_refine_ls_R_factor_all 0.0955
_refine_ls_R_factor_gt 0.0875
_refine_ls_shift/su_max 0.002
_refine_ls_shift/su_mean 0.000
_refine_ls_structure_factor_coef Fsqd
_refine_ls_weighting_details 'calc w=1/[\s^2^(Fo^2^)+(0.1428P)^2^+4.2178P] where P=(Fo^2^+2Fc^2^)/3'
_refine_ls_weighting_scheme calc
_refine_ls_wR_factor_gt 0.2353
_refine_ls_wR_factor_ref 0.2476
_reflns_number_gt 22003
_reflns_number_total 25177
_reflns_threshold_expression >2\s(I)
_cod_data_source_file c2ce25704a.txt
_cod_data_source_block 10-Ni{HL'}4_{ClO4}2_2.8Me2CO
_cod_depositor_comments
;
The following automatic conversions were performed:

'_symmetry_cell_setting' value 'Monoclinic' changed to 'monoclinic'
according to /home/saulius/struct/CIF-dictionaries/cif_core.dic
dictionary named 'cif_core.dic' version 2.4.2 from 2011-04-26.

Automatic conversion script
Id: cif_fix_values 1891 2012-01-12 08:04:46Z andrius 
;
_cod_original_sg_symbol_H-M 'P c'
_cod_original_formula_sum 'C68.40 H64.80 Cl2 N8 Ni O10.80'
_cod_database_code 7208730

loop_
_symmetry_equiv_pos_as_xyz
'x, y, z'
'x, -y, z+1/2'

loop_
_atom_site_label
_atom_site_type_symbol
_atom_site_fract_x
_atom_site_fract_y
_atom_site_fract_z
_atom_site_U_iso_or_equiv
_atom_site_adp_type
_atom_site_occupancy
_atom_site_symmetry_multiplicity
_atom_site_calc_flag
_atom_site_refinement_flags
C2A C 0.9085(4) 0.7020(2) 0.7827(5) 0.0210(11) Uani 1 1 d .
H2A H 0.9236 0.7352 0.7500 0.025 Uiso 1 1 calc R
C2B C 0.8978(4) 0.8010(2) 0.9877(5) 0.0274(12) Uani 1 1 d .
H2B H 0.9126 0.7677 1.0348 0.033 Uiso 1 1 calc R
C2C C 0.5191(4) 0.8125(2) 0.6288(5) 0.0248(12) Uani 1 1 d .
H2C H 0.5143 0.7954 0.5521 0.030 Uiso 1 1 calc R
C2D C 0.5202(4) 0.6840(2) 0.7301(5) 0.0237(11) Uani 1 1 d .
H2D H 0.5079 0.7012 0.7975 0.028 Uiso 1 1 calc R
C4A C 0.8306(4) 0.6392(2) 0.8608(5) 0.0249(11) Uani 1 1 d .
C4B C 0.8224(4) 0.8645(2) 0.8321(5) 0.0255(12) Uani 1 1 d .
C4C C 0.5751(4) 0.8358(2) 0.8356(5) 0.0231(11) Uani 1 1 d .
C4D C 0.5913(4) 0.6611(2) 0.5906(5) 0.0236(11) Uani 1 1 d .
C5A C 0.9146(5) 0.6119(3) 0.8404(6) 0.0302(12) Uani 1 1 d .
C5B C 0.9026(5) 0.8903(2) 0.9343(6) 0.0326(13) Uani 1 1 d .
C5C C 0.4814(4) 0.8670(2) 0.7641(6) 0.0255(12) Uani 1 1 d .
C5D C 0.4969(5) 0.6306(2) 0.5594(5) 0.0259(12) Uani 1 1 d .
C7A C 0.7559(5) 0.6152(2) 0.9141(5) 0.0293(12) Uani 1 1 d .
C7B C 0.7472(5) 0.8891(3) 0.7025(5) 0.0315(13) Uani 1 1 d DU
C8C C 0.6795(6) 0.7867(3) 1.0441(6) 0.0414(16) Uani 1 1 d .
H8C H 0.6549 0.7532 0.9993 0.050 Uiso 1 1 calc R
C9B C 0.6774(7) 0.8918(4) 0.4718(7) 0.071(2) Uani 1 1 d DU
H9B H 0.6722 0.8766 0.3931 0.085 Uiso 1 1 calc R
C10B C 0.6143(7) 0.9405(4) 0.4729(9) 0.070(2) Uani 1 1 d U
H10B H 0.5715 0.9585 0.3949 0.084 Uiso 1 1 calc R
C11B C 0.6170(6) 0.9601(3) 0.5868(8) 0.0547(17) Uani 1 1 d U
H11B H 0.5721 0.9902 0.5861 0.066 Uiso 1 1 calc R
C12B C 0.6846(5) 0.9365(3) 0.7036(7) 0.0427(14) Uani 1 1 d U
H12B H 0.6889 0.9515 0.7821 0.051 Uiso 1 1 calc R
C7C C 0.6457(5) 0.8365(2) 0.9765(5) 0.0259(12) Uani 1 1 d .
C7D C 0.6708(5) 0.6595(2) 0.5311(5) 0.0287(12) Uani 1 1 d .
C8A C 0.7454(5) 0.6397(3) 1.0213(6) 0.0341(13) Uani 1 1 d .
H8A H 0.7889 0.6707 1.0605 0.041 Uiso 1 1 calc R
C8B C 0.7456(5) 0.8682(3) 0.5883(5) 0.0448(18) Uani 1 1 d D
H8B H 0.7906 0.8380 0.5897 0.054 Uiso 1 1 calc R
C8D C 0.7197(6) 0.7075(3) 0.5088(6) 0.0393(15) Uani 1 1 d .
H8D H 0.6978 0.7422 0.5279 0.047 Uiso 1 1 calc R
C9A C 0.6732(6) 0.6196(4) 1.0709(6) 0.054(2) Uani 1 1 d .
H9A H 0.6675 0.6368 1.1424 0.064 Uiso 1 1 calc R
C9C C 0.7482(7) 0.7848(3) 1.1754(7) 0.055(2) Uani 1 1 d .
H9C H 0.7670 0.7507 1.2190 0.066 Uiso 1 1 calc R
C9D C 0.8006(6) 0.7054(3) 0.4587(6) 0.0428(16) Uani 1 1 d .
H9D H 0.8345 0.7381 0.4487 0.051 Uiso 1 1 calc R
C10A C 0.6083(6) 0.5729(3) 1.0123(7) 0.0490(18) Uani 1 1 d .
H10A H 0.5598 0.5586 1.0460 0.059 Uiso 1 1 calc R
C10C C 0.7897(7) 0.8356(3) 1.2429(6) 0.055(2) Uani 1 1 d .
H10C H 0.8384 0.8350 1.3307 0.066 Uiso 1 1 calc R
C10D C 0.8298(6) 0.6548(3) 0.4242(6) 0.0483(18) Uani 1 1 d .
H10D H 0.8813 0.6534 0.3873 0.058 Uiso 1 1 calc R
C11A C 0.6153(5) 0.5470(3) 0.9027(7) 0.0450(17) Uani 1 1 d .
H11A H 0.5716 0.5160 0.8634 0.054 Uiso 1 1 calc R
C11C C 0.7576(6) 0.8859(3) 1.1776(7) 0.0416(16) Uani 1 1 d .
H11C H 0.7835 0.9195 1.2217 0.050 Uiso 1 1 calc R
C11D C 0.7834(6) 0.6062(3) 0.4440(6) 0.0438(16) Uani 1 1 d .
H11D H 0.8037 0.5719 0.4211 0.053 Uiso 1 1 calc R
C12A C 0.6881(5) 0.5686(2) 0.8555(6) 0.0365(14) Uani 1 1 d .
H12A H 0.6929 0.5521 0.7829 0.044 Uiso 1 1 calc R
C12C C 0.6855(5) 0.8863(3) 1.0442(6) 0.0338(14) Uani 1 1 d .
H12C H 0.6642 0.9203 1.0005 0.041 Uiso 1 1 calc R
C12D C 0.7049(5) 0.6085(3) 0.4991(6) 0.0288(13) Uani 1 1 d .
H12D H 0.6752 0.5753 0.5144 0.035 Uiso 1 1 calc R
C13A C 0.9549(6) 0.5562(3) 0.8640(7) 0.0530(17) Uani 1 1 d DU
C14A C 1.0007(7) 0.5349(4) 0.9916(9) 0.089(3) Uani 1 1 d DU
H14A H 1.0068 0.5601 1.0575 0.133 Uiso 1 1 calc R
C15A C 1.0383(8) 0.4808(3) 1.0322(11) 0.095(3) Uani 1 1 d DU
H15A H 1.0609 0.4688 1.1182 0.142 Uiso 1 1 calc R
C16A C 1.0391(11) 0.4466(5) 0.9333(11) 0.127(4) Uani 1 1 d DU
H16A H 1.0791 0.4133 0.9540 0.191 Uiso 1 1 calc R
C17A C 0.9812(12) 0.4613(5) 0.8044(12) 0.128(3) Uani 1 1 d DU
H17A H 0.9732 0.4360 0.7379 0.192 Uiso 1 1 calc R
C18A C 0.9346(12) 0.5146(4) 0.7748(13) 0.117(3) Uani 1 1 d DU
H18A H 0.8866 0.5221 0.6887 0.175 Uiso 1 1 calc R
C13B C 0.9404(4) 0.9504(2) 0.9466(6) 0.0424(15) Uani 1 1 d GU
C14B C 0.9850(5) 0.9687(3) 0.8604(6) 0.083(3) Uani 1 1 d GU
H14B H 0.9923 0.9439 0.8005 0.125 Uiso 1 1 calc R
C15B C 1.0185(6) 1.0241(3) 0.8638(8) 0.120(4) Uani 1 1 d GU
H15B H 1.0483 1.0363 0.8062 0.181 Uiso 1 1 calc R
C16B C 1.0075(6) 1.0612(2) 0.9534(9) 0.092(3) Uani 1 1 d GU
H16B H 1.0299 1.0982 0.9557 0.138 Uiso 1 1 calc R
C17B C 0.9629(7) 1.0429(3) 1.0396(8) 0.126(4) Uani 1 1 d GU
H17B H 0.9556 1.0677 1.0995 0.189 Uiso 1 1 calc R
C18B C 0.9294(6) 0.9875(3) 1.0362(7) 0.112(4) Uani 1 1 d GU
H18B H 0.8995 0.9753 1.0938 0.167 Uiso 1 1 calc R
C13C C 0.4165(4) 0.9072(2) 0.8041(5) 0.0336(14) Uani 1 1 d D
C13D C 0.4366(5) 0.5920(2) 0.4492(6) 0.0313(13) Uani 1 1 d .
C14C C 0.4016(5) 0.8993(3) 0.9133(7) 0.0492(18) Uani 1 1 d D
H14C H 0.4336 0.8681 0.9645 0.059 Uiso 1 1 calc R
C14D C 0.4286(5) 0.6049(3) 0.3268(6) 0.0416(16) Uani 1 1 d .
H14D H 0.4648 0.6363 0.3145 0.050 Uiso 1 1 calc R
C15C C 0.3405(6) 0.9357(4) 0.9532(9) 0.065(2) Uani 1 1 d DU
H15C H 0.3328 0.9303 1.0313 0.078 Uiso 1 1 calc R
C15D C 0.3672(6) 0.5715(3) 0.2215(7) 0.0510(18) Uani 1 1 d U
H15D H 0.3592 0.5809 0.1376 0.061 Uiso 1 1 calc R
C16C C 0.2908(7) 0.9807(4) 0.8717(11) 0.076(3) Uani 1 1 d U
H16C H 0.2518 1.0067 0.8984 0.091 Uiso 1 1 calc R
C16D C 0.3182(6) 0.5243(4) 0.2425(7) 0.060(2) Uani 1 1 d U
H16D H 0.2813 0.5004 0.1726 0.072 Uiso 1 1 calc R
C17C C 0.2970(7) 0.9886(4) 0.7527(12) 0.080(3) Uani 1 1 d DU
H17C H 0.2574 1.0165 0.6943 0.096 Uiso 1 1 calc R
C17D C 0.3216(6) 0.5111(3) 0.3617(8) 0.057(2) Uani 1 1 d U
H17D H 0.2834 0.4801 0.3720 0.069 Uiso 1 1 calc R
C18C C 0.3665(5) 0.9519(2) 0.7275(8) 0.054(2) Uani 1 1 d DU
H18C H 0.3801 0.9582 0.6534 0.064 Uiso 1 1 calc R
C18D C 0.3837(6) 0.5449(3) 0.4693(8) 0.0466(16) Uani 1 1 d .
H18D H 0.3894 0.5359 0.5525 0.056 Uiso 1 1 calc R
O9 O 0.4911(7) 0.7463(3) 0.3465(6) 0.066(2) Uani 0.80 1 d P
C19 C 0.4653(7) 0.7671(4) 0.2417(7) 0.056(3) Uani 0.80 1 d PD
C20 C 0.4375(10) 0.7355(4) 0.1233(8) 0.069(3) Uani 0.80 1 d PDU
H20A H 0.4596 0.6972 0.1445 0.103 Uiso 0.80 1 calc PR
H20B H 0.4755 0.7510 0.0739 0.103 Uiso 0.80 1 calc PR
H20C H 0.3588 0.7372 0.0723 0.103 Uiso 0.80 1 calc PR
C21 C 0.4588(14) 0.8284(4) 0.2168(14) 0.097(4) Uani 0.80 1 d PDU
H21A H 0.3952 0.8435 0.2266 0.146 Uiso 0.80 1 calc PR
H21B H 0.4522 0.8353 0.1295 0.146 Uiso 0.80 1 calc PR
H21C H 0.5248 0.8461 0.2782 0.146 Uiso 0.80 1 calc PR
C22 C 0.0897(5) 0.8080(3) 0.7063(7) 0.0390(15) Uani 1 1 d U
C23 C 0.1663(6) 0.8116(3) 0.6389(9) 0.054(2) Uani 1 1 d .
H23A H 0.1241 0.8096 0.5461 0.080 Uiso 1 1 calc R
H23B H 0.2181 0.7811 0.6666 0.080 Uiso 1 1 calc R
H23C H 0.2059 0.8464 0.6607 0.080 Uiso 1 1 calc R
C24 C 0.1406(7) 0.8076(4) 0.8508(9) 0.058(2) Uani 1 1 d .
H24A H 0.0835 0.8109 0.8827 0.087 Uiso 1 1 calc R
H24B H 0.1912 0.8384 0.8822 0.087 Uiso 1 1 calc R
H24C H 0.1801 0.7731 0.8813 0.087 Uiso 1 1 calc R
O10 O -0.0145(4) 0.8050(2) 0.6395(5) 0.0502(12) Uani 1 1 d .
C25 C 0.0939(6) 0.6931(3) 0.2423(7) 0.0434(17) Uani 1 1 d .
C26 C 0.1431(7) 0.6927(4) 0.1466(8) 0.058(2) Uani 1 1 d .
H26A H 0.0854 0.6957 0.0601 0.087 Uiso 1 1 calc R
H26B H 0.1831 0.6584 0.1541 0.087 Uiso 1 1 calc R
H26C H 0.1931 0.7238 0.1628 0.087 Uiso 1 1 calc R
C27 C 0.1709(7) 0.6854(4) 0.3833(8) 0.067(3) Uani 1 1 d .
H27A H 0.2200 0.7170 0.4122 0.101 Uiso 1 1 calc R
H27B H 0.2137 0.6519 0.3928 0.101 Uiso 1 1 calc R
H27C H 0.1284 0.6825 0.4350 0.101 Uiso 1 1 calc R
O11 O -0.0057(4) 0.6989(2) 0.2119(5) 0.0580(14) Uani 1 1 d .
N3A N 0.8291(4) 0.69547(19) 0.8245(5) 0.0219(10) Uani 1 1 d .
N3B N 0.8220(4) 0.8070(2) 0.8648(5) 0.0248(10) Uani 1 1 d .
N3C N 0.5973(4) 0.8020(2) 0.7482(5) 0.0262(11) Uani 1 1 d .
N3D N 0.6072(4) 0.6949(2) 0.6996(5) 0.0247(10) Uani 1 1 d .
O1 O 0.1101(5) 0.8306(3) 0.2951(6) 0.0698(17) Uani 1 1 d .
O2 O 0.2558(4) 0.8897(2) 0.4235(5) 0.0615(16) Uani 1 1 d D
O3 O 0.2081(5) 0.8782(3) 0.1982(6) 0.0735(19) Uani 1 1 d .
O4 O 0.2936(5) 0.8056(2) 0.3472(6) 0.0717(18) Uani 1 1 d .
O5 O 0.2639(4) 0.6114(2) 0.6930(5) 0.0450(11) Uani 1 1 d D
O6 O 0.3178(4) 0.6963(2) 0.8083(5) 0.0491(13) Uani 1 1 d .
O7 O 0.2348(5) 0.6257(3) 0.8837(5) 0.0649(17) Uani 1 1 d .
O8 O 0.1288(3) 0.6753(2) 0.6947(5) 0.0474(12) Uani 1 1 d .
Cl1 Cl 0.21641(14) 0.85095(7) 0.31250(18) 0.0503(5) Uani 1 1 d .
Cl2 Cl 0.23693(11) 0.65169(7) 0.77170(15) 0.0372(4) Uani 1 1 d .
Ni Ni 0.71475(6) 0.74986(3) 0.78493(7) 0.01960(17) Uani 1 1 d .
N1A N 0.9644(4) 0.6537(2) 0.7941(5) 0.0330(12) Uani 1 1 d D
H1A H 1.017(4) 0.658(3) 0.764(7) 0.049 Uiso 1 1 d D
N1B N 0.9497(4) 0.8501(2) 1.0334(5) 0.0305(11) Uani 1 1 d D
H1B H 0.996(4) 0.849(3) 1.117(2) 0.046 Uiso 1 1 d D
N1C N 0.4493(4) 0.85122(19) 0.6360(5) 0.0266(10) Uani 1 1 d D
H1C H 0.391(3) 0.868(2) 0.576(4) 0.040 Uiso 1 1 d D
N1D N 0.4536(3) 0.64471(19) 0.6496(4) 0.0240(10) Uani 1 1 d D
H1D H 0.400(3) 0.633(3) 0.670(6) 0.036 Uiso 1 1 d D

loop_
_atom_site_aniso_label
_atom_site_aniso_U_11
_atom_site_aniso_U_22
_atom_site_aniso_U_33
_atom_site_aniso_U_23
_atom_site_aniso_U_13
_atom_site_aniso_U_12
C2A 0.015(2) 0.016(3) 0.029(3) 0.005(2) 0.007(2) 0.002(2)
C2B 0.022(3) 0.021(3) 0.033(3) -0.003(2) 0.006(2) -0.008(2)
C2C 0.015(3) 0.027(3) 0.024(3) 0.001(2) -0.001(2) 0.003(2)
C2D 0.014(2) 0.023(3) 0.030(3) -0.003(2) 0.005(2) -0.002(2)
C4A 0.019(3) 0.022(3) 0.026(3) 0.001(2) 0.000(2) 0.005(2)
C4B 0.018(3) 0.027(3) 0.029(3) 0.006(2) 0.008(2) 0.004(2)
C4C 0.029(3) 0.016(3) 0.029(3) -0.003(2) 0.015(2) -0.003(2)
C4D 0.014(3) 0.021(3) 0.029(3) -0.002(2) 0.001(2) 0.000(2)
C5A 0.017(3) 0.030(3) 0.040(3) 0.000(3) 0.009(2) 0.002(2)
C5B 0.026(3) 0.018(3) 0.046(3) 0.003(3) 0.006(3) -0.003(2)
C5C 0.009(2) 0.018(3) 0.044(3) -0.002(2) 0.005(2) 0.003(2)
C5D 0.026(3) 0.019(3) 0.024(3) -0.005(2) 0.002(2) 0.001(2)
C7A 0.030(3) 0.020(3) 0.032(3) 0.012(2) 0.007(2) 0.004(2)
C7B 0.025(3) 0.025(3) 0.045(3) 0.016(3) 0.015(3) 0.004(2)
C8C 0.074(5) 0.025(3) 0.030(3) -0.005(3) 0.026(3) -0.008(3)
C9B 0.084(5) 0.087(5) 0.049(4) 0.035(4) 0.033(4) 0.046(4)
C10B 0.068(4) 0.074(5) 0.067(4) 0.048(4) 0.027(4) 0.036(4)
C11B 0.047(3) 0.049(4) 0.077(4) 0.040(3) 0.035(3) 0.022(3)
C12B 0.042(3) 0.032(3) 0.062(3) 0.018(3) 0.028(3) 0.006(3)
C7C 0.034(3) 0.019(3) 0.036(3) -0.001(2) 0.026(3) -0.002(2)
C7D 0.034(3) 0.031(3) 0.024(3) 0.000(2) 0.015(2) 0.000(2)
C8A 0.029(3) 0.032(3) 0.032(3) 0.004(3) 0.003(3) -0.010(3)
C8B 0.031(3) 0.067(5) 0.042(4) 0.023(4) 0.021(3) 0.021(3)
C8D 0.056(4) 0.031(3) 0.028(3) -0.006(3) 0.014(3) -0.009(3)
C9A 0.039(4) 0.095(6) 0.026(3) 0.005(4) 0.012(3) -0.019(4)
C9C 0.108(7) 0.021(3) 0.043(4) 0.009(3) 0.037(4) 0.014(4)
C9D 0.051(4) 0.044(4) 0.034(3) -0.002(3) 0.019(3) -0.009(3)
C10A 0.041(4) 0.057(5) 0.050(4) 0.007(4) 0.019(3) -0.018(3)
C10C 0.069(5) 0.061(5) 0.021(3) 0.002(3) 0.004(3) 0.013(4)
C10D 0.051(4) 0.067(5) 0.035(3) -0.007(3) 0.026(3) -0.014(4)
C11A 0.030(3) 0.035(4) 0.058(4) 0.016(3) 0.006(3) -0.010(3)
C11C 0.058(4) 0.026(3) 0.047(4) -0.002(3) 0.029(3) 0.000(3)
C11D 0.056(4) 0.049(4) 0.034(3) -0.008(3) 0.026(3) -0.004(3)
C12A 0.037(3) 0.016(3) 0.044(3) 0.006(3) 0.003(3) 0.005(2)
C12C 0.040(3) 0.035(4) 0.027(3) 0.001(3) 0.014(3) -0.003(3)
C12D 0.029(3) 0.025(3) 0.030(3) -0.002(2) 0.010(2) -0.003(2)
C13A 0.043(4) 0.025(3) 0.083(4) 0.001(3) 0.018(3) 0.006(3)
C14A 0.073(5) 0.047(4) 0.104(5) 0.021(4) -0.007(4) -0.001(4)
C15A 0.062(5) 0.058(5) 0.142(6) 0.030(4) 0.019(5) 0.017(4)
C16A 0.104(6) 0.073(6) 0.172(7) 0.006(5) 0.024(6) 0.047(5)
C17A 0.159(6) 0.075(5) 0.138(6) -0.025(5) 0.047(5) 0.034(5)
C18A 0.154(6) 0.061(5) 0.115(5) -0.010(4) 0.033(5) 0.034(5)
C13B 0.027(3) 0.018(3) 0.070(4) -0.002(3) 0.008(3) -0.006(2)
C14B 0.074(5) 0.054(5) 0.115(6) 0.012(4) 0.033(4) -0.007(4)
C15B 0.115(7) 0.090(6) 0.141(7) 0.024(5) 0.037(6) -0.005(5)
C16B 0.059(5) 0.047(4) 0.143(7) 0.011(5) 0.013(4) 0.002(4)
C17B 0.153(8) 0.080(6) 0.146(7) -0.028(6) 0.061(6) -0.005(6)
C18B 0.130(6) 0.079(6) 0.149(7) -0.029(5) 0.081(6) -0.033(5)
C13C 0.017(3) 0.025(3) 0.059(4) -0.015(3) 0.015(3) -0.009(2)
C13D 0.025(3) 0.020(3) 0.043(3) -0.012(3) 0.009(2) 0.000(2)
C14C 0.034(4) 0.036(4) 0.079(5) -0.023(4) 0.023(3) -0.014(3)
C14D 0.034(3) 0.040(4) 0.043(4) -0.010(3) 0.009(3) 0.000(3)
C15C 0.049(4) 0.068(5) 0.090(5) -0.045(4) 0.041(4) -0.022(4)
C15D 0.042(4) 0.053(4) 0.041(3) -0.012(3) 0.000(3) 0.003(3)
C16C 0.060(5) 0.046(5) 0.133(7) -0.031(5) 0.051(5) 0.003(4)
C16D 0.057(4) 0.065(5) 0.047(4) -0.033(4) 0.009(3) -0.004(4)
C17C 0.068(5) 0.052(5) 0.135(7) -0.009(5) 0.057(5) 0.012(4)
C17D 0.052(4) 0.036(4) 0.084(5) -0.018(4) 0.028(4) -0.011(3)
C18C 0.032(3) 0.023(3) 0.103(5) -0.003(3) 0.025(4) 0.010(3)
C18D 0.053(4) 0.028(4) 0.061(4) -0.016(3) 0.026(3) -0.010(3)
O9 0.085(6) 0.064(5) 0.036(4) 0.007(3) 0.012(4) 0.033(4)
C19 0.033(5) 0.088(8) 0.042(5) 0.012(5) 0.012(4) 0.023(5)
C20 0.070(6) 0.085(7) 0.045(5) 0.013(5) 0.017(4) 0.001(5)
C21 0.115(8) 0.100(8) 0.102(7) 0.011(6) 0.071(7) -0.004(7)
C22 0.022(3) 0.025(3) 0.062(4) -0.004(3) 0.009(3) -0.010(2)
C23 0.034(4) 0.042(4) 0.093(6) 0.013(4) 0.035(4) 0.004(3)
C24 0.043(4) 0.047(5) 0.083(6) -0.022(4) 0.026(4) -0.009(4)
O10 0.042(3) 0.034(3) 0.078(3) 0.009(2) 0.027(3) 0.002(2)
C25 0.031(4) 0.017(3) 0.060(4) 0.003(3) -0.004(3) -0.002(2)
C26 0.054(5) 0.047(5) 0.061(5) -0.012(4) 0.011(4) 0.000(4)
C27 0.050(5) 0.047(5) 0.071(5) 0.017(4) -0.009(4) -0.019(4)
O11 0.040(3) 0.044(3) 0.066(3) 0.011(3) -0.003(2) -0.001(2)
N3A 0.019(2) 0.014(2) 0.031(2) 0.0042(19) 0.0087(19) 0.0021(18)
N3B 0.026(3) 0.018(2) 0.024(2) 0.003(2) 0.005(2) -0.001(2)
N3C 0.025(2) 0.022(3) 0.030(3) -0.002(2) 0.009(2) -0.0012(19)
N3D 0.017(2) 0.026(3) 0.027(2) 0.000(2) 0.004(2) 0.0074(19)
O1 0.045(3) 0.069(4) 0.061(3) -0.007(3) -0.014(2) -0.010(3)
O2 0.043(3) 0.031(3) 0.064(3) -0.013(2) -0.026(2) 0.008(2)
O3 0.061(4) 0.050(4) 0.071(4) 0.026(3) -0.012(3) -0.010(3)
O4 0.071(4) 0.040(3) 0.077(4) -0.005(3) 0.003(3) 0.017(3)
O5 0.038(3) 0.039(3) 0.062(3) -0.018(2) 0.026(2) -0.009(2)
O6 0.037(3) 0.036(3) 0.075(3) -0.027(2) 0.025(2) -0.009(2)
O7 0.074(4) 0.079(4) 0.060(3) 0.019(3) 0.046(3) 0.031(3)
O8 0.023(2) 0.059(3) 0.056(3) 0.007(2) 0.012(2) 0.013(2)
Cl1 0.0426(10) 0.0270(8) 0.0605(11) -0.0081(8) -0.0002(8) -0.0049(7)
Cl2 0.0264(8) 0.0374(9) 0.0490(8) -0.0022(7) 0.0166(6) 0.0044(6)
Ni 0.0166(3) 0.0147(3) 0.0226(3) -0.0004(2) 0.0029(2) 0.0011(3)
N1A 0.031(3) 0.024(3) 0.049(3) 0.006(2) 0.021(2) 0.009(2)
N1B 0.022(3) 0.025(3) 0.032(3) -0.001(2) -0.003(2) 0.002(2)
N1C 0.017(2) 0.015(2) 0.039(3) 0.002(2) 0.0029(19) 0.0018(18)
N1D 0.008(2) 0.023(2) 0.031(2) 0.002(2) -0.0020(18) 0.0032(18)

loop_
_atom_type_symbol
_atom_type_description
_atom_type_scat_dispersion_real
_atom_type_scat_dispersion_imag
_atom_type_scat_source
C C 0.0033 0.0016 'International Tables Vol C Tables 4.2.6.8 and 6.1.1.4'
H H 0.0000 0.0000 'International Tables Vol C Tables 4.2.6.8 and 6.1.1.4'
N N 0.0061 0.0033 'International Tables Vol C Tables 4.2.6.8 and 6.1.1.4'
O O 0.0106 0.0060 'International Tables Vol C Tables 4.2.6.8 and 6.1.1.4'
Cl Cl 0.1484 0.1585 'International Tables Vol C Tables 4.2.6.8 and 6.1.1.4'
Ni Ni 0.3393 1.1124 'International Tables Vol C Tables 4.2.6.8 and 6.1.1.4'

loop_
_geom_angle_atom_site_label_1
_geom_angle_atom_site_label_2
_geom_angle_atom_site_label_3
_geom_angle
N3A C2A N1A 110.4(5)
N3A C2A H2A 124.8
N1A C2A H2A 124.8
N1B C2B N3B 110.3(5)
N1B C2B H2B 124.8
N3B C2B H2B 124.8
N1C C2C N3C 109.9(5)
N1C C2C H2C 125.1
N3C C2C H2C 125.1
N3D C2D N1D 110.8(5)
N3D C2D H2D 124.6
N1D C2D H2D 124.6
C5A C4A N3A 108.7(5)
C5A C4A C7A 127.0(5)
N3A C4A C7A 124.3(5)
C5B C4B N3B 107.8(5)
C5B C4B C7B 128.4(5)
N3B C4B C7B 123.7(5)
N3C C4C C5C 107.5(5)
N3C C4C C7C 122.6(5)
C5C C4C C7C 129.9(5)
C5D C4D N3D 109.0(5)
C5D C4D C7D 128.6(5)
N3D C4D C7D 122.2(5)
C4A C5A N1A 104.7(5)
C4A C5A C13A 132.6(6)
N1A C5A C13A 122.7(5)
C4B C5B N1B 107.4(5)
C4B C5B C13B 128.8(5)
N1B C5B C13B 123.7(5)
N1C C5C C4C 106.1(5)
N1C C5C C13C 121.9(5)
C4C C5C C13C 131.8(5)
C4D C5D N1D 106.8(5)
C4D C5D C13D 132.1(5)
N1D C5D C13D 121.0(5)
C12A C7A C8A 117.8(6)
C12A C7A C4A 121.7(5)
C8A C7A C4A 120.5(5)
C8B C7B C12B 121.2(6)
C8B C7B C4B 120.9(5)
C12B C7B C4B 117.7(5)
C9C C8C C7C 122.6(6)
C9C C8C H8C 118.7
C7C C8C H8C 118.7
C8B C9B C10B 118.9(7)
C8B C9B H9B 120.5
C10B C9B H9B 120.5
C11B C10B C9B 120.0(7)
C11B C10B H10B 120.0
C9B C10B H10B 120.0
C12B C11B C10B 121.2(7)
C12B C11B H11B 119.4
C10B C11B H11B 119.4
C11B C12B C7B 118.7(7)
C11B C12B H12B 120.6
C7B C12B H12B 120.6
C8C C7C C12C 118.1(6)
C8C C7C C4C 120.1(5)
C12C C7C C4C 121.8(5)
C8D C7D C12D 117.0(5)
C8D C7D C4D 122.4(5)
C12D C7D C4D 120.6(5)
C9A C8A C7A 122.2(6)
C9A C8A H8A 118.9
C7A C8A H8A 118.9
C7B C8B C9B 119.7(6)
C7B C8B H8B 120.1
C9B C8B H8B 120.1
C7D C8D C9D 122.0(6)
C7D C8D H8D 119.0
C9D C8D H8D 119.0
C8A C9A C10A 118.9(7)
C8A C9A H9A 120.5
C10A C9A H9A 120.5
C8C C9C C10C 118.9(6)
C8C C9C H9C 120.5
C10C C9C H9C 120.5
C10D C9D C8D 119.6(6)
C10D C9D H9D 120.2
C8D C9D H9D 120.2
C11A C10A C9A 120.9(6)
C11A C10A H10A 119.6
C9A C10A H10A 119.6
C11C C10C C9C 119.7(6)
C11C C10C H10C 120.1
C9C C10C H10C 120.1
C11D C10D C9D 120.3(6)
C11D C10D H10D 119.8
C9D C10D H10D 119.8
C12A C11A C10A 118.3(6)
C12A C11A H11A 120.8
C10A C11A H11A 120.8
C10C C11C C12C 119.8(7)
C10C C11C H11C 120.1
C12C C11C H11C 120.1
C10D C11D C12D 119.6(7)
C10D C11D H11D 120.2
C12D C11D H11D 120.2
C11A C12A C7A 121.9(6)
C11A C12A H12A 119.0
C7A C12A H12A 119.0
C7C C12C C11C 120.9(6)
C7C C12C H12C 119.5
C11C C12C H12C 119.5
C11D C12D C7D 121.3(6)
C11D C12D H12D 119.4
C7D C12D H12D 119.4
C18A C13A C14A 111.1(8)
C18A C13A C5A 127.2(8)
C14A C13A C5A 120.2(7)
C15A C14A C13A 128.1(10)
C15A C14A H14A 115.9
C13A C14A H14A 115.9
C16A C15A C14A 114.0(10)
C16A C15A H15A 123.0
C14A C15A H15A 123.0
C15A C16A C17A 120.6(10)
C15A C16A H16A 119.7
C17A C16A H16A 119.7
C18A C17A C16A 119.0(11)
C18A C17A H17A 120.5
C16A C17A H17A 120.5
C13A C18A C17A 124.0(11)
C13A C18A H18A 118.0
C17A C18A H18A 118.0
C14B C13B C18B 120.0
C14B C13B C5B 117.0(5)
C18B C13B C5B 123.0(5)
C15B C14B C13B 120.0
C15B C14B H14B 120.0
C13B C14B H14B 120.0
C14B C15B C16B 120.0
C14B C15B H15B 120.0
C16B C15B H15B 120.0
C17B C16B C15B 120.0
C17B C16B H16B 120.0
C15B C16B H16B 120.0
C16B C17B C18B 120.0
C16B C17B H17B 120.0
C18B C17B H17B 120.0
C17B C18B C13B 120.0
C17B C18B H18B 120.0
C13B C18B H18B 120.0
C14C C13C C18C 118.5(6)
C14C C13C C5C 120.6(5)
C18C C13C C5C 120.8(5)
C18D C13D C14D 120.4(6)
C18D C13D C5D 120.1(6)
C14D C13D C5D 119.4(6)
C13C C14C C15C 122.3(7)
C13C C14C H14C 118.8
C15C C14C H14C 118.8
C13D C14D C15D 120.4(7)
C13D C14D H14D 119.8
C15D C14D H14D 119.8
C14C C15C C16C 117.1(8)
C14C C15C H15C 121.4
C16C C15C H15C 121.4
C16D C15D C14D 118.9(7)
C16D C15D H15D 120.6
C14D C15D H15D 120.6
C17C C16C C15C 122.8(7)
C17C C16C H16C 118.6
C15C C16C H16C 118.6
C15D C16D C17D 122.3(7)
C15D C16D H16D 118.9
C17D C16D H16D 118.9
C18C C17C C16C 114.7(10)
C18C C17C H17C 122.7
C16C C17C H17C 122.7
C16D C17D C18D 119.1(8)
C16D C17D H17D 120.5
C18D C17D H17D 120.5
C17C C18C C13C 124.1(8)
C17C C18C H18C 117.9
C13C C18C H18C 117.9
C13D C18D C17D 118.8(7)
C13D C18D H18D 120.6
C17D C18D H18D 120.6
O9 C19 C20 123.7(9)
O9 C19 C21 124.6(8)
C20 C19 C21 111.7(6)
C19 C20 H20A 109.5
C19 C20 H20B 109.5
H20A C20 H20B 109.5
C19 C20 H20C 109.5
H20A C20 H20C 109.5
H20B C20 H20C 109.5
C19 C21 H21A 109.5
C19 C21 H21B 109.5
H21A C21 H21B 109.5
C19 C21 H21C 109.5
H21A C21 H21C 109.5
H21B C21 H21C 109.5
O10 C22 C23 119.9(7)
O10 C22 C24 122.9(6)
C23 C22 C24 117.2(6)
C22 C23 H23A 109.5
C22 C23 H23B 109.5
H23A C23 H23B 109.5
C22 C23 H23C 109.5
H23A C23 H23C 109.5
H23B C23 H23C 109.5
C22 C24 H24A 109.5
C22 C24 H24B 109.5
H24A C24 H24B 109.5
C22 C24 H24C 109.5
H24A C24 H24C 109.5
H24B C24 H24C 109.5
O11 C25 C26 123.0(7)
O11 C25 C27 119.7(8)
C26 C25 C27 117.3(7)
C25 C26 H26A 109.5
C25 C26 H26B 109.5
H26A C26 H26B 109.5
C25 C26 H26C 109.5
H26A C26 H26C 109.5
H26B C26 H26C 109.5
C25 C27 H27A 109.5
C25 C27 H27B 109.5
H27A C27 H27B 109.5
C25 C27 H27C 109.5
H27A C27 H27C 109.5
H27B C27 H27C 109.5
C2A N3A C4A 107.3(4)
C2A N3A Ni 120.4(4)
C4A N3A Ni 129.7(4)
C2B N3B C4B 106.8(5)
C2B N3B Ni 120.3(4)
C4B N3B Ni 130.6(4)
C2C N3C C4C 107.3(5)
C2C N3C Ni 124.6(4)
C4C N3C Ni 128.1(4)
C2D N3D C4D 105.6(5)
C2D N3D Ni 123.3(4)
C4D N3D Ni 130.9(4)
O3 Cl1 O1 109.2(4)
O3 Cl1 O4 112.5(4)
O1 Cl1 O4 109.4(4)
O3 Cl1 O2 110.5(4)
O1 Cl1 O2 108.7(4)
O4 Cl1 O2 106.4(3)
O7 Cl2 O6 110.7(4)
O7 Cl2 O5 110.4(3)
O6 Cl2 O5 109.1(3)
O7 Cl2 O8 109.2(3)
O6 Cl2 O8 108.4(3)
O5 Cl2 O8 109.0(3)
N3D Ni N3C 88.1(2)
N3D Ni N3A 90.23(19)
N3C Ni N3A 177.5(2)
N3D Ni N3B 177.7(2)
N3C Ni N3B 90.9(2)
N3A Ni N3B 90.8(2)
C2A N1A C5A 108.8(5)
C2A N1A H1A 110(5)
C5A N1A H1A 141(5)
C2B N1B C5B 107.6(5)
C2B N1B H1B 114(4)
C5B N1B H1B 138(4)
C2C N1C C5C 109.2(4)
C2C N1C H1C 132(4)
C5C N1C H1C 118(4)
C2D N1D C5D 107.8(4)
C2D N1D H1D 115(4)
C5D N1D H1D 137(4)

loop_
_geom_bond_atom_site_label_1
_geom_bond_atom_site_label_2
_geom_bond_distance
C2A N3A 1.320(7)
C2A N1A 1.346(7)
C2A H2A 0.9300
C2B N1B 1.350(8)
C2B N3B 1.339(7)
C2B H2B 0.9300
C2C N1C 1.331(7)
C2C N3C 1.338(7)
C2C H2C 0.9300
C2D N3D 1.350(7)
C2D N1D 1.348(7)
C2D H2D 0.9300
C4A C5A 1.384(8)
C4A N3A 1.402(7)
C4A C7A 1.462(8)
C4B C5B 1.350(8)
C4B N3B 1.422(7)
C4B C7B 1.503(8)
C4C N3C 1.391(7)
C4C C5C 1.385(8)
C4C C7C 1.469(8)
C4D C5D 1.360(8)
C4D N3D 1.407(7)
C4D C7D 1.455(8)
C5A N1A 1.406(8)
C5A C13A 1.418(9)
C5B N1B 1.405(8)
C5B C13B 1.508(7)
C5C N1C 1.373(8)
C5C C13C 1.473(8)
C5D N1D 1.391(7)
C5D C13D 1.484(8)
C7A C12A 1.410(9)
C7A C8A 1.393(9)
C7B C8B 1.365(7)
C7B C12B 1.404(9)
C8C C9C 1.378(10)
C8C C7C 1.383(9)
C8C H8C 0.9300
C9B C8B 1.369(6)
C9B C10B 1.433(12)
C9B H9B 0.9300
C10B C11B 1.346(12)
C10B H10B 0.9300
C11B C12B 1.368(10)
C11B H11B 0.9300
C12B H12B 0.9300
C7C C12C 1.394(8)
C7D C8D 1.387(9)
C7D C12D 1.396(8)
C8A C9A 1.372(9)
C8A H8A 0.9300
C8B H8B 0.9300
C8D C9D 1.396(9)
C8D H8D 0.9300
C9A C10A 1.397(11)
C9A H9A 0.9300
C9C C10C 1.416(11)
C9C H9C 0.9300
C9D C10D 1.372(10)
C9D H9D 0.9300
C10A C11A 1.412(11)
C10A H10A 0.9300
C10C C11C 1.381(10)
C10C H10C 0.9300
C10D C11D 1.372(10)
C10D H10D 0.9300
C11A C12A 1.373(9)
C11A H11A 0.9300
C11C C12C 1.406(10)
C11C H11C 0.9300
C11D C12D 1.406(9)
C11D H11D 0.9300
C12A H12A 0.9300
C12C H12C 0.9300
C12D H12D 0.9300
C13A C18A 1.356(11)
C13A C14A 1.400(7)
C14A C15A 1.392(7)
C14A H14A 0.9300
C15A C16A 1.381(6)
C15A H15A 0.9300
C16A C17A 1.375(7)
C16A H16A 0.9300
C17A C18A 1.394(7)
C17A H17A 0.9300
C18A H18A 0.9300
C13B C14B 1.3900
C13B C18B 1.3900
C14B C15B 1.3900
C14B H14B 0.9300
C15B C16B 1.3900
C15B H15B 0.9300
C16B C17B 1.3900
C16B H16B 0.9300
C17B C18B 1.3900
C17B H17B 0.9300
C18B H18B 0.9300
C13C C14C 1.329(6)
C13C C18C 1.360(5)
C13D C18D 1.391(9)
C13D C14D 1.367(9)
C14C C15C 1.379(6)
C14C H14C 0.9300
C14D C15D 1.380(10)
C14D H14D 0.9300
C15C C16C 1.390(14)
C15C H15C 0.9300
C15D C16D 1.367(12)
C15D H15D 0.9300
C16C C17C 1.381(15)
C16C H16C 0.9300
C16D C17D 1.355(12)
C16D H16D 0.9300
C17C C18C 1.379(7)
C17C H17C 0.9300
C17D C18D 1.403(10)
C17D H17D 0.9300
C18C H18C 0.9300
C18D H18D 0.9300
O9 C19 1.189(11)
C19 C20 1.438(4)
C19 C21 1.487(8)
C20 H20A 0.9600
C20 H20B 0.9600
C20 H20C 0.9600
C21 H21A 0.9600
C21 H21B 0.9600
C21 H21C 0.9600
C22 O10 1.271(8)
C22 C23 1.490(10)
C22 C24 1.478(11)
C23 H23A 0.9600
C23 H23B 0.9600
C23 H23C 0.9600
C24 H24A 0.9600
C24 H24B 0.9600
C24 H24C 0.9600
C25 O11 1.223(8)
C25 C26 1.462(12)
C25 C27 1.501(11)
C26 H26A 0.9600
C26 H26B 0.9600
C26 H26C 0.9600
C27 H27A 0.9600
C27 H27B 0.9600
C27 H27C 0.9600
N3A Ni 1.901(4)
N3B Ni 1.906(5)
N3C Ni 1.897(5)
N3D Ni 1.882(5)
O1 Cl1 1.420(6)
O2 Cl1 1.465(5)
O3 Cl1 1.401(6)
O4 Cl1 1.428(6)
O5 Cl2 1.444(5)
O6 Cl2 1.443(5)
O7 Cl2 1.411(5)
O8 Cl2 1.447(5)
N1A H1A 0.888(11)
N1B H1B 0.887(10)
N1C H1C 0.886(10)
N1D H1D 0.876(9)
